data_7046589
loop_
_publ_author_name
'Hickson, James R.'
'Horsewill, Samuel J.'
'Bamforth, Christopher'
'McGuire, Jake'
'Wilson, Claire'
'Sproules, Stephen'
'Farnaby, Joy H.'

_publ_section_title
;
 The modular synthesis of rare earth-transition metal heterobimetallic
 complexes utilizing a redox-active ligand.
;
_journal_issue 31
_journal_name_full 'Dalton transactions (Cambridge, England : 2003)'
_journal_page_first 10692
_journal_page_last 10701
_journal_paper_doi 10.1039/c8dt01262h
_journal_volume 47
_journal_year 2018
_chemical_formula_moiety 'C45 H35 F18 Gd N2 O8 V'
_chemical_formula_sum 'C45 H35 F18 Gd N2 O8 V'
_chemical_formula_weight 1281.94
_space_group_crystal_system monoclinic
_space_group_IT_number 15
_space_group_name_Hall '-C 2yc'
_space_group_name_H-M_alt 'C 1 2/c 1'
_symmetry_space_group_name_Hall '-C 2yc'
_symmetry_space_group_name_H-M 'C 1 2/c 1'
_atom_sites_solution_hydrogens geom
_atom_sites_solution_primary dual
_audit_creation_date 2018-05-03
_audit_creation_method
;
Olex2 1.2
(compiled 2018.04.26 svn.r3504 for OlexSys, GUI svn.r5492)
;
_audit_update_record
;
2018-05-03 deposited with the CCDC.
2018-06-04 downloaded from the CCDC.
;
_cell_angle_alpha 90
_cell_angle_beta 124.668(2)
_cell_angle_gamma 90
_cell_formula_units_Z 8
_cell_length_a 31.353(2)
_cell_length_b 14.8019(9)
_cell_length_c 25.6961(15)
_cell_measurement_reflns_used 9967
_cell_measurement_temperature 150
_cell_measurement_theta_max 28.259
_cell_measurement_theta_min 2.602
_cell_volume 9808.0(11)
_computing_cell_refinement 'SAINT V8.37A (Bruker-AXS, 2016)'
_computing_data_collection 'APEX3 Ver. 2016.9-0 (Bruker-AXS, 2016)'
_computing_data_reduction 'APEX3 Ver. 2016.9-0 (Bruker-AXS, 2016)'
_computing_molecular_graphics 'Olex2 (Dolomanov et al., 2009)'
_computing_publication_material 'Olex2 (Dolomanov et al., 2009)'
_computing_structure_refinement 'XL (Sheldrick, 2008)'
_computing_structure_solution 'XT (Sheldrick, 2015)'
_diffrn_ambient_temperature 150
_diffrn_detector 'charge integrating pixel array detector'
_diffrn_detector_area_resol_mean 7.4074
_diffrn_detector_type 'Bruker PHOTON II'
_diffrn_measured_fraction_theta_full 0.998
_diffrn_measured_fraction_theta_max 0.996
_diffrn_measurement_device 'four-circle diffractometer'
_diffrn_measurement_device_type 'Bruker D8 VENTURE'
_diffrn_measurement_method '\f and \w scans'
_diffrn_radiation_collimation 'focusing mirrors'
_diffrn_radiation_monochromator 'multilayer mirror optics'
_diffrn_radiation_type MoK\a
_diffrn_radiation_wavelength 0.71073
_diffrn_reflns_av_R_equivalents 0.0297
_diffrn_reflns_av_unetI/netI 0.0263
_diffrn_reflns_Laue_measured_fraction_full 0.998
_diffrn_reflns_Laue_measured_fraction_max 0.996
_diffrn_reflns_limit_h_max 41
_diffrn_reflns_limit_h_min -41
_diffrn_reflns_limit_k_max 18
_diffrn_reflns_limit_k_min -19
_diffrn_reflns_limit_l_max 34
_diffrn_reflns_limit_l_min -30
_diffrn_reflns_number 47555
_diffrn_reflns_point_group_measured_fraction_full 0.998
_diffrn_reflns_point_group_measured_fraction_max 0.996
_diffrn_reflns_theta_full 25.242
_diffrn_reflns_theta_max 28.271
_diffrn_reflns_theta_min 2.416
_diffrn_source 'microfocus sealed tube'
_diffrn_source_type 'INCOATEC I\ms 3.0'
_diffrn_standards_number 0
_exptl_absorpt_coefficient_mu 1.653
_exptl_absorpt_correction_T_max 0.7457
_exptl_absorpt_correction_T_min 0.6625
_exptl_absorpt_correction_type multi-scan
_exptl_absorpt_process_details
'SADABS-2016/2 (Bruker,2016/2) was used for absorption correction. wR2(int) was 0.1042 before and 0.0531 after correction. The Ratio of minimum to maximum transmission is 0.8884. The \l/2 correction factor is Not present.'
_exptl_crystal_colour green
_exptl_crystal_colour_primary green
_exptl_crystal_density_diffrn 1.736
_exptl_crystal_description plate
_exptl_crystal_F_000 5056
_exptl_crystal_size_max 0.26
_exptl_crystal_size_mid 0.13
_exptl_crystal_size_min 0.02
_refine_diff_density_max 2.060
_refine_diff_density_min -0.491
_refine_diff_density_rms 0.083
_refine_ls_extinction_method none
_refine_ls_goodness_of_fit_ref 1.020
_refine_ls_hydrogen_treatment constr
_refine_ls_matrix_type full
_refine_ls_number_parameters 735
_refine_ls_number_reflns 12106
_refine_ls_number_restraints 1083
_refine_ls_restrained_S_all 1.026
_refine_ls_R_factor_all 0.0353
_refine_ls_R_factor_gt 0.0309
_refine_ls_shift/su_max 0.007
_refine_ls_shift/su_mean 0.000
_refine_ls_structure_factor_coef Fsqd
_refine_ls_weighting_details 'w=1/[\s^2^(Fo^2^)+(0.0403P)^2^+27.3989P] where P=(Fo^2^+2Fc^2^)/3'
_refine_ls_weighting_scheme calc
_refine_ls_wR_factor_gt 0.0795
_refine_ls_wR_factor_ref 0.0829
_reflns_Friedel_coverage 0.000
_reflns_number_gt 10891
_reflns_number_total 12106
_reflns_threshold_expression 'I > 2\s(I)'
_cod_data_source_file c8dt01262h2.cif
_cod_data_source_block 6
_cod_depositor_comments 'Adding full bibliography for 7046585--7046591.cif.'
_cod_original_cell_volume 9807.9(11)
_cod_database_code 7046589
_shelx_shelxl_version_number 2016/6
_shelx_space_group_comment
;
The symmetry employed for this shelxl refinement is uniquely defined
by the following loop, which should always be used as a source of
symmetry information in preference to the above space-group names.
They are only intended as comments.
;
_shelx_estimated_absorpt_t_max 0.968
_shelx_estimated_absorpt_t_min 0.673
_olex2_refinement_description
;
1. Fixed Uiso
 At 1.2 times of:
  All C(H) groups
 At 1.5 times of:
  All C(H,H,H) groups
2. Restrained distances
 F4A-C17 \\sim F6-C17 \\sim F4-C17 \\sim F6A-C17 \\sim F5A-C17 \\sim F5-C17
 with sigma of 0.02
 F1A-C13 \\sim F1-C13 \\sim F3-C13 \\sim F3A-C13 \\sim F2-C13 \\sim F2A-C13
 with sigma of 0.02
 F17A-C27 \\sim F16A-C27 \\sim F18A-C27 \\sim F17-C27 \\sim F16-C27 \\sim
F18-C27
 with sigma of 0.02
3. Uiso/Uaniso restraints and constraints
Uanis(F1) \\sim Ueq, Uanis(F2) \\sim Ueq, Uanis(F3) \\sim Ueq, Uanis(F4) \\sim
Ueq, Uanis(F5) \\sim Ueq, Uanis(F6) \\sim Ueq, Uanis(F7) \\sim Ueq, Uanis(F8)
\\sim Ueq, Uanis(F9) \\sim Ueq, Uanis(F10) \\sim Ueq, Uanis(F11) \\sim Ueq,
Uanis(F12) \\sim Ueq, Uanis(F13) \\sim Ueq, Uanis(F14) \\sim Ueq, Uanis(F15)
\\sim Ueq, Uanis(F16) \\sim Ueq, Uanis(F17) \\sim Ueq, Uanis(F18) \\sim Ueq,
Uanis(F1A) \\sim Ueq, Uanis(F2A) \\sim Ueq, Uanis(F3A) \\sim Ueq, : with sigma
of 0.01 and sigma for terminal atoms of 0.02
4. Rigid body (RIGU) restrains
 All non-hydrogen atoms
 with sigma for 1-2 distances of 0.004 and sigma for 1-3 distances of 0.004
5. Others
 Fixed Sof: F1(0.5) F2(0.5) F3(0.5) F4(0.75) F5(0.75) F6(0.75) F16(0.75)
 F17(0.75) F18(0.75) F1A(0.5) F2A(0.5) F3A(0.5) F4A(0.25) F5A(0.25) F6A(0.25)
 F17A(0.25) F16A(0.25) F18A(0.25)
6.a Aromatic/amide H refined with riding coordinates:
 C1(H1), C2(H2), C3(H3), C8(H8), C9(H9), C10(H10), C15(H15), C20(H20),
 C25(H25), C28(H28), C33(H33)
6.b Idealised Me refined as rotating group:
 C38(H38A,H38B,H38C), C39(H39A,H39B,H39C), C40(H40A,H40B,H40C), C41(H41A,H41B,
 H41C), C42(H42A,H42B,H42C), C43(H43A,H43B,H43C), C44(H44A,H44B,H44C), C45(H45A,
 H45B,H45C)
;

loop_
_space_group_symop_operation_xyz
'x, y, z'
'-x, y, -z+1/2'
'x+1/2, y+1/2, z'
'-x+1/2, y+1/2, -z+1/2'
'-x, -y, -z'
'x, -y, z-1/2'
'-x+1/2, -y+1/2, -z'
'x+1/2, -y+1/2, z-1/2'

loop_
_atom_site_label
_atom_site_type_symbol
_atom_site_fract_x
_atom_site_fract_y
_atom_site_fract_z
_atom_site_U_iso_or_equiv
_atom_site_adp_type
_atom_site_occupancy
_atom_site_site_symmetry_order
_atom_site_calc_flag
_atom_site_refinement_flags_posn
_atom_site_refinement_flags_adp
_atom_site_refinement_flags_occupancy
_atom_site_disorder_assembly
_atom_site_disorder_group
Gd1 Gd 0.64472(2) 0.44352(2) 0.68492(2) 0.02240(4) Uani 1 1 d . U . . .
V1 V 0.62292(2) 0.01284(3) 0.45513(2) 0.02536(9) Uani 1 1 d . U . . .
F1 F 0.4924(3) 0.3603(8) 0.6785(6) 0.120(4) Uani 0.5 1 d D U P A 1
F2 F 0.4539(3) 0.4847(5) 0.6483(5) 0.090(2) Uani 0.5 1 d D U P A 1
F3 F 0.4379(3) 0.3899(6) 0.5807(4) 0.090(2) Uani 0.5 1 d D U P A 1
F4 F 0.56060(14) 0.7257(2) 0.57462(18) 0.0822(12) Uani 0.75 1 d D U P B 1
F5 F 0.48382(14) 0.6952(3) 0.5286(3) 0.1164(19) Uani 0.75 1 d D U P B 1
F6 F 0.5282(4) 0.6459(3) 0.4944(2) 0.158(3) Uani 0.75 1 d D U P B 1
F7 F 0.82362(11) 0.2966(2) 0.82407(16) 0.1039(11) Uani 1 1 d . U . . .
F8 F 0.85368(11) 0.3441(2) 0.7735(2) 0.1151(13) Uani 1 1 d . U . . .
F9 F 0.79219(14) 0.2459(2) 0.73413(19) 0.1076(11) Uani 1 1 d . U . . .
F10 F 0.76812(12) 0.69761(16) 0.70900(19) 0.0981(11) Uani 1 1 d . U . . .
F11 F 0.80410(8) 0.61756(15) 0.67703(11) 0.0572(5) Uani 1 1 d . U . . .
F12 F 0.72372(11) 0.6460(2) 0.61521(16) 0.1281(16) Uani 1 1 d . U . . .
F13 F 0.70021(9) 0.29609(15) 0.88927(10) 0.0573(5) Uani 1 1 d . U . . .
F14 F 0.65910(14) 0.37708(17) 0.91412(12) 0.0886(10) Uani 1 1 d . U . . .
F15 F 0.61912(10) 0.2827(2) 0.83798(13) 0.0916(10) Uani 1 1 d . U . . .
F16 F 0.6386(2) 0.7068(3) 0.8285(2) 0.106(2) Uani 0.75 1 d D U P C 1
F17 F 0.5653(2) 0.6425(2) 0.7937(3) 0.118(2) Uani 0.75 1 d D U P C 1
F18 F 0.58131(14) 0.7059(2) 0.73225(14) 0.0555(8) Uani 0.75 1 d D U P C 1
O1 O 0.62983(7) 0.14652(12) 0.45916(8) 0.0270(4) Uani 1 1 d . U . . .
O2 O 0.61508(7) 0.03396(12) 0.52561(8) 0.0269(3) Uani 1 1 d . U . . .
O3 O 0.56072(7) 0.41805(14) 0.66092(9) 0.0340(4) Uani 1 1 d . U . . .
O4 O 0.58732(7) 0.54516(13) 0.60441(9) 0.0325(4) Uani 1 1 d . U . . .
O5 O 0.72794(7) 0.37475(13) 0.73437(9) 0.0321(4) Uani 1 1 d . U . . .
O6 O 0.70214(7) 0.54892(12) 0.68712(10) 0.0331(4) Uani 1 1 d . U . . .
O7 O 0.66090(7) 0.38614(12) 0.78058(8) 0.0281(4) Uani 1 1 d . U . . .
O8 O 0.63493(8) 0.56506(12) 0.73854(10) 0.0349(4) Uani 1 1 d . U . . .
N1 N 0.64084(8) 0.39641(14) 0.58757(9) 0.0250(4) Uani 1 1 d . U . . .
N2 N 0.62307(8) 0.27892(14) 0.65539(9) 0.0259(4) Uani 1 1 d . U . . .
C1 C 0.64675(11) 0.45424(17) 0.55269(12) 0.0291(5) Uani 1 1 d . U . . .
H1 H 0.649789 0.516729 0.562665 0.035 Uiso 1 1 calc R . . . .
C2 C 0.64871(11) 0.42736(18) 0.50178(12) 0.0314(5) Uani 1 1 d . U . . .
H2 H 0.653546 0.470826 0.478377 0.038 Uiso 1 1 calc R . . . .
C3 C 0.64356(10) 0.33770(18) 0.48620(11) 0.0282(5) Uani 1 1 d . U . . .
H3 H 0.644689 0.318369 0.451747 0.034 Uiso 1 1 calc R . . . .
C4 C 0.63659(9) 0.27438(16) 0.52164(10) 0.0229(4) Uani 1 1 d . U . . .
C5 C 0.62960(9) 0.18020(16) 0.50709(10) 0.0230(4) Uani 1 1 d . U . . .
C6 C 0.62204(9) 0.12076(16) 0.54240(11) 0.0236(4) Uani 1 1 d . U . . .
C7 C 0.61948(9) 0.15215(16) 0.59292(10) 0.0229(4) Uani 1 1 d . U . . .
C8 C 0.60862(10) 0.09412(18) 0.62756(12) 0.0283(5) Uani 1 1 d . U . . .
H8 H 0.604618 0.031028 0.619327 0.034 Uiso 1 1 calc R . . . .
C9 C 0.60393(11) 0.13000(19) 0.67323(12) 0.0326(6) Uani 1 1 d . U . . .
H9 H 0.595591 0.092251 0.696151 0.039 Uiso 1 1 calc R . . . .
C10 C 0.61153(11) 0.22280(18) 0.68582(12) 0.0308(5) Uani 1 1 d . U . . .
H10 H 0.608245 0.246654 0.717709 0.037 Uiso 1 1 calc R . . . .
C11 C 0.62639(9) 0.24528(16) 0.60839(10) 0.0221(4) Uani 1 1 d . U . . .
C12 C 0.63555(9) 0.30707(16) 0.57266(10) 0.0223(4) Uani 1 1 d . U . . .
C13 C 0.47681(13) 0.4215(3) 0.63712(19) 0.0575(9) Uani 1 1 d D U . . .
C14 C 0.51934(11) 0.4611(2) 0.63140(14) 0.0363(6) Uani 1 1 d . U . . .
C15 C 0.50775(12) 0.5384(2) 0.59533(17) 0.0448(7) Uani 1 1 d . U . . .
H15 H 0.475257 0.567447 0.577738 0.054 Uiso 1 1 calc R . . . .
C16 C 0.54317(11) 0.57418(19) 0.58456(13) 0.0346(6) Uani 1 1 d . U . . .
C17 C 0.52802(13) 0.6592(2) 0.54365(16) 0.0515(8) Uani 1 1 d D U . . .
C18 C 0.81050(16) 0.3195(3) 0.7682(3) 0.0684(12) Uani 1 1 d . U . . .
C19 C 0.76867(11) 0.3941(2) 0.73862(14) 0.0363(6) Uani 1 1 d . U . . .
C20 C 0.77996(11) 0.4731(2) 0.71994(15) 0.0380(6) Uani 1 1 d . U . . .
H20 H 0.812077 0.478466 0.724384 0.046 Uiso 1 1 calc R . . . .
C21 C 0.74537(11) 0.54414(18) 0.69499(13) 0.0309(5) Uani 1 1 d . U . . .
C22 C 0.75985(13) 0.6274(2) 0.67278(18) 0.0475(7) Uani 1 1 d . U . . .
C23 C 0.65708(13) 0.3420(2) 0.86533(15) 0.0395(6) Uani 1 1 d . U . . .
C24 C 0.64961(10) 0.41323(19) 0.81759(12) 0.0287(5) Uani 1 1 d . U . . .
C25 C 0.63071(11) 0.4972(2) 0.81911(14) 0.0348(6) Uani 1 1 d . U . . .
H25 H 0.622048 0.507667 0.848521 0.042 Uiso 1 1 calc R . . . .
C26 C 0.62417(11) 0.56618(18) 0.77859(14) 0.0327(6) Uani 1 1 d . U . . .
C27 C 0.60208(14) 0.6557(2) 0.78350(16) 0.0467(7) Uani 1 1 d D U . . .
C28 C 0.67830(11) -0.0737(2) 0.44589(14) 0.0382(6) Uani 1 1 d . U . . .
H28 H 0.665536 -0.105563 0.407606 0.046 Uiso 1 1 calc R . . . .
C29 C 0.69853(11) 0.0145(2) 0.45906(14) 0.0388(6) Uani 1 1 d . U . . .
C30 C 0.71523(11) 0.0349(2) 0.52196(14) 0.0405(7) Uani 1 1 d . U . . .
C31 C 0.70401(12) -0.0394(2) 0.54631(14) 0.0436(7) Uani 1 1 d . U . . .
C32 C 0.67990(11) -0.1077(2) 0.49848(13) 0.0398(6) Uani 1 1 d . U . . .
C33 C 0.56776(11) -0.0886(2) 0.37778(13) 0.0373(6) Uani 1 1 d . U . . .
H33 H 0.580394 -0.145829 0.375585 0.045 Uiso 1 1 calc R . . . .
C34 C 0.56691(11) -0.0089(2) 0.34612(12) 0.0373(6) Uani 1 1 d . U . . .
C35 C 0.54392(10) 0.05961(18) 0.36059(13) 0.0333(6) Uani 1 1 d . U . . .
C36 C 0.53182(10) 0.02252(19) 0.40137(12) 0.0309(5) Uani 1 1 d . U . . .
C37 C 0.54705(11) -0.06957(18) 0.41274(13) 0.0337(6) Uani 1 1 d . U . . .
C38 C 0.70421(15) 0.0766(3) 0.41688(19) 0.0535(8) Uani 1 1 d . U . . .
H38A H 0.688183 0.048655 0.375144 0.080 Uiso 1 1 calc GR . . . .
H38B H 0.741096 0.087229 0.435648 0.080 Uiso 1 1 calc GR . . . .
H38C H 0.687043 0.134215 0.412409 0.080 Uiso 1 1 calc GR . . . .
C39 C 0.74226(12) 0.1207(3) 0.55540(18) 0.0563(9) Uani 1 1 d . U . . .
H39A H 0.725105 0.171893 0.526504 0.084 Uiso 1 1 calc GR . . . .
H39B H 0.778541 0.117827 0.569350 0.084 Uiso 1 1 calc GR . . . .
H39C H 0.740832 0.128570 0.592254 0.084 Uiso 1 1 calc GR . . . .
C40 C 0.71526(16) -0.0484(3) 0.61070(15) 0.0604(11) Uani 1 1 d . U . . .
H40A H 0.737455 -0.101189 0.631900 0.091 Uiso 1 1 calc GR . . . .
H40B H 0.682679 -0.055952 0.607225 0.091 Uiso 1 1 calc GR . . . .
H40C H 0.733057 0.006062 0.635356 0.091 Uiso 1 1 calc GR . . . .
C41 C 0.66716(15) -0.2015(2) 0.50712(18) 0.0562(9) Uani 1 1 d . U . . .
H41A H 0.654014 -0.199732 0.533768 0.084 Uiso 1 1 calc GR . . . .
H41B H 0.698466 -0.238930 0.527486 0.084 Uiso 1 1 calc GR . . . .
H41C H 0.640641 -0.227217 0.465768 0.084 Uiso 1 1 calc GR . . . .
C42 C 0.57965(14) -0.0035(3) 0.29789(15) 0.0576(10) Uani 1 1 d . U . . .
H42A H 0.593846 0.056390 0.299782 0.086 Uiso 1 1 calc GR . . . .
H42B H 0.548083 -0.013341 0.255519 0.086 Uiso 1 1 calc GR . . . .
H42C H 0.605321 -0.049853 0.306955 0.086 Uiso 1 1 calc GR . . . .
C43 C 0.53303(13) 0.1547(2) 0.33718(15) 0.0463(8) Uani 1 1 d . U . . .
H43A H 0.544104 0.195866 0.372587 0.070 Uiso 1 1 calc GR . . . .
H43B H 0.495761 0.162054 0.305184 0.070 Uiso 1 1 calc GR . . . .
H43C H 0.552082 0.168620 0.318388 0.070 Uiso 1 1 calc GR . . . .
C44 C 0.50540(12) 0.0709(2) 0.42677(17) 0.0443(7) Uani 1 1 d . U . . .
H44A H 0.511686 0.038538 0.463787 0.066 Uiso 1 1 calc GR . . . .
H44B H 0.468030 0.073537 0.394080 0.066 Uiso 1 1 calc GR . . . .
H44C H 0.519204 0.132447 0.439080 0.066 Uiso 1 1 calc GR . . . .
C45 C 0.54005(14) -0.1335(2) 0.45260(17) 0.0481(8) Uani 1 1 d . U . . .
H45A H 0.554490 -0.192630 0.453433 0.072 Uiso 1 1 calc GR . . . .
H45B H 0.503017 -0.139852 0.434628 0.072 Uiso 1 1 calc GR . . . .
H45C H 0.558073 -0.109791 0.495779 0.072 Uiso 1 1 calc GR . . . .
F1A F 0.4765(3) 0.3323(4) 0.6347(5) 0.090(2) Uani 0.5 1 d D U P A 2
F2A F 0.4885(4) 0.4402(8) 0.6941(4) 0.111(3) Uani 0.5 1 d D U P A 2
F3A F 0.4313(2) 0.4479(9) 0.5969(6) 0.136(4) Uani 0.5 1 d D U P A 2
F4A F 0.5551(4) 0.6684(9) 0.5203(6) 0.072(3) Uiso 0.25 1 d D U P B 2
F5A F 0.5277(8) 0.7277(10) 0.5704(8) 0.126(6) Uiso 0.25 1 d D U P B 2
F6A F 0.4833(4) 0.6466(8) 0.4887(4) 0.063(2) Uiso 0.25 1 d D U P B 2
F17A F 0.5635(4) 0.6803(9) 0.7312(5) 0.075(4) Uiso 0.25 1 d D U P C 2
F16A F 0.5937(4) 0.6563(7) 0.8257(4) 0.052(2) Uiso 0.25 1 d D U P C 2
F18A F 0.6369(7) 0.7181(12) 0.8091(9) 0.097(6) Uiso 0.25 1 d D U P C 2

loop_
_atom_site_aniso_label
_atom_site_aniso_U_11
_atom_site_aniso_U_22
_atom_site_aniso_U_33
_atom_site_aniso_U_23
_atom_site_aniso_U_13
_atom_site_aniso_U_12
Gd1 0.02304(6) 0.02192(7) 0.02427(7) -0.00063(4) 0.01466(5) 0.00211(4)
V1 0.0261(2) 0.0261(2) 0.02242(19) -0.00192(15) 0.01292(16) 0.00440(15)
F1 0.066(4) 0.161(8) 0.166(7) 0.104(7) 0.085(5) 0.041(5)
F2 0.070(4) 0.110(5) 0.134(6) -0.036(4) 0.085(4) -0.010(3)
F3 0.063(4) 0.112(5) 0.118(4) -0.050(4) 0.065(3) -0.048(4)
F4 0.0608(19) 0.0414(16) 0.098(3) 0.0249(16) 0.0171(18) -0.0081(14)
F5 0.0481(18) 0.067(2) 0.202(5) 0.074(3) 0.052(3) 0.0322(17)
F6 0.352(9) 0.055(2) 0.066(3) 0.025(2) 0.118(4) 0.043(4)
F7 0.0633(16) 0.105(2) 0.121(2) 0.068(2) 0.0389(16) 0.0395(16)
F8 0.0669(16) 0.088(2) 0.221(4) 0.062(2) 0.100(2) 0.0374(15)
F9 0.116(2) 0.0608(17) 0.173(3) 0.0029(18) 0.098(2) 0.0357(16)
F10 0.114(2) 0.0363(12) 0.204(3) -0.0319(16) 0.126(2) -0.0226(13)
F11 0.0614(13) 0.0538(12) 0.0787(14) 0.0068(10) 0.0531(12) -0.0043(10)
F12 0.0647(16) 0.131(3) 0.110(2) 0.088(2) 0.0032(15) -0.0316(17)
F13 0.0669(13) 0.0573(12) 0.0613(12) 0.0280(10) 0.0446(11) 0.0257(10)
F14 0.176(3) 0.0652(15) 0.0790(16) 0.0270(12) 0.105(2) 0.0461(17)
F15 0.0742(16) 0.0921(19) 0.0845(17) 0.0337(15) 0.0308(14) -0.0343(14)
F16 0.129(4) 0.0436(19) 0.064(3) -0.030(2) 0.007(2) 0.031(2)
F17 0.147(4) 0.0431(19) 0.274(6) 0.013(3) 0.186(5) 0.024(2)
F18 0.0639(19) 0.0402(16) 0.0624(18) 0.0091(13) 0.0359(15) 0.0269(15)
O1 0.0332(9) 0.0282(9) 0.0245(8) -0.0026(7) 0.0193(7) 0.0001(7)
O2 0.0341(9) 0.0221(8) 0.0263(8) -0.0015(6) 0.0182(7) 0.0000(7)
O3 0.0259(9) 0.0393(10) 0.0392(10) 0.0043(8) 0.0198(8) 0.0035(8)
O4 0.0309(9) 0.0326(10) 0.0342(10) 0.0062(7) 0.0186(8) 0.0072(7)
O5 0.0299(9) 0.0330(10) 0.0389(10) 0.0076(8) 0.0228(8) 0.0070(7)
O6 0.0305(9) 0.0252(9) 0.0445(11) -0.0031(7) 0.0220(9) -0.0008(7)
O7 0.0323(9) 0.0278(9) 0.0274(8) -0.0001(7) 0.0189(7) 0.0049(7)
O8 0.0479(12) 0.0272(9) 0.0390(10) -0.0025(7) 0.0303(10) 0.0030(8)
N1 0.0280(10) 0.0235(10) 0.0241(9) 0.0008(7) 0.0152(8) -0.0001(8)
N2 0.0296(10) 0.0285(10) 0.0242(9) -0.0029(8) 0.0180(8) -0.0024(8)
C1 0.0352(13) 0.0245(12) 0.0293(12) 0.0003(9) 0.0193(11) -0.0031(9)
C2 0.0402(14) 0.0299(13) 0.0292(12) 0.0050(10) 0.0227(11) -0.0030(10)
C3 0.0307(12) 0.0329(13) 0.0252(11) 0.0010(9) 0.0183(10) -0.0011(10)
C4 0.0213(10) 0.0263(11) 0.0206(10) -0.0001(8) 0.0116(9) 0.0000(8)
C5 0.0223(10) 0.0271(11) 0.0199(10) -0.0010(8) 0.0122(9) 0.0000(8)
C6 0.0234(11) 0.0233(11) 0.0223(10) -0.0013(8) 0.0120(9) 0.0004(8)
C7 0.0221(10) 0.0239(11) 0.0217(10) 0.0000(8) 0.0118(9) -0.0007(8)
C8 0.0332(13) 0.0258(12) 0.0280(11) -0.0015(9) 0.0188(10) -0.0053(10)
C9 0.0431(15) 0.0329(13) 0.0308(12) -0.0016(10) 0.0264(12) -0.0099(11)
C10 0.0401(14) 0.0323(13) 0.0286(12) -0.0050(10) 0.0246(11) -0.0059(11)
C11 0.0205(10) 0.0251(11) 0.0210(10) -0.0008(8) 0.0120(8) -0.0001(8)
C12 0.0213(10) 0.0244(11) 0.0202(10) 0.0001(8) 0.0112(8) 0.0002(8)
C13 0.0384(17) 0.070(2) 0.076(2) 0.0131(19) 0.0398(17) 0.0078(16)
C14 0.0273(12) 0.0444(16) 0.0410(15) -0.0016(12) 0.0218(12) 0.0020(11)
C15 0.0274(14) 0.0457(17) 0.0553(19) 0.0088(14) 0.0200(13) 0.0107(12)
C16 0.0306(13) 0.0316(13) 0.0317(13) 0.0004(10) 0.0118(11) 0.0050(10)
C17 0.0445(17) 0.0383(17) 0.0524(18) 0.0118(14) 0.0161(15) 0.0123(13)
C18 0.055(2) 0.054(2) 0.119(3) 0.027(2) 0.063(2) 0.0205(17)
C19 0.0353(14) 0.0385(15) 0.0444(15) 0.0075(12) 0.0282(13) 0.0103(11)
C20 0.0343(14) 0.0422(15) 0.0476(16) 0.0056(13) 0.0293(13) 0.0034(12)
C21 0.0321(13) 0.0294(13) 0.0331(13) -0.0061(10) 0.0196(11) -0.0054(10)
C22 0.0406(16) 0.0348(15) 0.069(2) 0.0043(14) 0.0320(16) -0.0052(12)
C23 0.0497(17) 0.0386(15) 0.0442(15) 0.0065(12) 0.0350(14) 0.0067(12)
C24 0.0287(12) 0.0320(13) 0.0291(12) -0.0007(10) 0.0187(10) -0.0001(10)
C25 0.0428(15) 0.0353(14) 0.0392(14) -0.0014(11) 0.0310(13) 0.0059(11)
C26 0.0341(13) 0.0288(13) 0.0390(14) -0.0065(10) 0.0231(12) 0.0014(10)
C27 0.066(2) 0.0331(15) 0.0556(18) 0.0005(13) 0.0433(17) 0.0108(14)
C28 0.0347(14) 0.0441(16) 0.0326(13) -0.0016(11) 0.0173(12) 0.0139(12)
C29 0.0290(13) 0.0495(17) 0.0407(14) -0.0021(12) 0.0214(12) 0.0081(12)
C30 0.0242(12) 0.0529(17) 0.0350(14) -0.0054(12) 0.0113(11) 0.0074(12)
C31 0.0328(14) 0.0585(19) 0.0285(13) 0.0030(12) 0.0108(11) 0.0180(13)
C32 0.0360(14) 0.0418(16) 0.0328(13) 0.0049(11) 0.0144(12) 0.0166(12)
C33 0.0361(14) 0.0322(14) 0.0304(13) -0.0080(11) 0.0111(11) 0.0043(11)
C34 0.0311(13) 0.0491(17) 0.0245(12) -0.0018(11) 0.0115(10) 0.0048(12)
C35 0.0260(12) 0.0337(14) 0.0275(12) 0.0016(10) 0.0077(10) 0.0025(10)
C36 0.0251(11) 0.0316(13) 0.0291(12) -0.0048(10) 0.0114(10) -0.0007(10)
C37 0.0310(13) 0.0295(13) 0.0310(13) -0.0037(10) 0.0120(11) -0.0028(10)
C38 0.0477(19) 0.066(2) 0.062(2) 0.0029(18) 0.0401(18) 0.0038(16)
C39 0.0297(15) 0.068(2) 0.057(2) -0.0210(18) 0.0161(14) -0.0041(15)
C40 0.055(2) 0.084(3) 0.0271(15) 0.0085(15) 0.0146(15) 0.0263(19)
C41 0.060(2) 0.0442(18) 0.054(2) 0.0149(15) 0.0265(17) 0.0212(16)
C42 0.0468(18) 0.094(3) 0.0272(14) 0.0033(16) 0.0182(14) 0.0149(19)
C43 0.0397(16) 0.0382(16) 0.0417(16) 0.0095(13) 0.0115(13) 0.0050(12)
C44 0.0308(14) 0.0484(18) 0.0528(18) -0.0099(14) 0.0232(14) 0.0011(12)
C45 0.0472(18) 0.0388(16) 0.0529(18) 0.0044(14) 0.0252(15) -0.0066(13)
F1A 0.091(5) 0.066(3) 0.157(7) -0.001(4) 0.098(5) -0.019(3)
F2A 0.121(6) 0.162(8) 0.110(5) -0.022(5) 0.102(5) -0.034(5)
F3A 0.036(3) 0.196(9) 0.170(7) 0.117(7) 0.056(4) 0.037(5)

loop_
_atom_type_symbol
_atom_type_description
_atom_type_scat_dispersion_real
_atom_type_scat_dispersion_imag
_atom_type_scat_source
C C 0.0033 0.0016 'International Tables Vol C Tables 4.2.6.8 and 6.1.1.4'
H H 0.0000 0.0000 'International Tables Vol C Tables 4.2.6.8 and 6.1.1.4'
F F 0.0171 0.0103 'International Tables Vol C Tables 4.2.6.8 and 6.1.1.4'
Gd Gd -0.1653 3.9035 'International Tables Vol C Tables 4.2.6.8 and 6.1.1.4'
N N 0.0061 0.0033 'International Tables Vol C Tables 4.2.6.8 and 6.1.1.4'
O O 0.0106 0.0060 'International Tables Vol C Tables 4.2.6.8 and 6.1.1.4'
V V 0.3005 0.5294 'International Tables Vol C Tables 4.2.6.8 and 6.1.1.4'

loop_
_geom_angle_atom_site_label_1
_geom_angle_atom_site_label_2
_geom_angle_atom_site_label_3
_geom_angle
O3 Gd1 O5 142.02(7)
O3 Gd1 O8 77.39(7)
O3 Gd1 N1 106.11(7)
O3 Gd1 N2 72.51(7)
O4 Gd1 O3 72.07(7)
O4 Gd1 O5 142.99(7)
O4 Gd1 O6 77.87(7)
O4 Gd1 O7 138.31(6)
O4 Gd1 O8 74.99(7)
O4 Gd1 N1 74.03(7)
O4 Gd1 N2 114.30(7)
O5 Gd1 O8 118.33(7)
O5 Gd1 N1 80.32(7)
O5 Gd1 N2 76.94(7)
O6 Gd1 O3 146.31(7)
O6 Gd1 O5 71.38(7)
O6 Gd1 O7 120.19(7)
O6 Gd1 O8 80.49(7)
O6 Gd1 N1 79.21(7)
O6 Gd1 N2 135.71(7)
O7 Gd1 O3 76.29(7)
O7 Gd1 O5 76.72(6)
O7 Gd1 O8 72.14(6)
O7 Gd1 N1 142.05(6)
O7 Gd1 N2 80.11(6)
O8 Gd1 N1 145.80(7)
O8 Gd1 N2 142.97(7)
N2 Gd1 N1 65.42(7)
O1 V1 C28 119.92(10)
O1 V1 C29 84.74(10)
O1 V1 C30 77.05(10)
O1 V1 C31 104.26(10)
O1 V1 C32 135.36(10)
O1 V1 C33 134.57(9)
O1 V1 C34 100.69(10)
O1 V1 C35 77.47(8)
O1 V1 C36 91.71(9)
O1 V1 C37 126.89(9)
O2 V1 O1 82.07(7)
O2 V1 C28 132.93(9)
O2 V1 C29 127.83(9)
O2 V1 C30 92.89(9)
O2 V1 C31 76.86(9)
O2 V1 C32 98.31(9)
O2 V1 C33 117.95(10)
O2 V1 C34 135.87(9)
O2 V1 C35 106.74(9)
O2 V1 C36 77.78(9)
O2 V1 C37 83.41(9)
C28 V1 C29 35.66(11)
C28 V1 C30 58.07(11)
C28 V1 C31 58.25(10)
C28 V1 C32 35.93(11)
C28 V1 C33 77.62(11)
C28 V1 C34 83.97(10)
C28 V1 C35 118.02(10)
C28 V1 C36 135.43(10)
C28 V1 C37 107.12(11)
C29 V1 C30 34.95(10)
C29 V1 C31 58.11(11)
C29 V1 C34 96.13(11)
C29 V1 C35 119.11(11)
C29 V1 C36 153.01(10)
C29 V1 C37 140.99(11)
C31 V1 C30 34.02(12)
C32 V1 C29 59.75(12)
C32 V1 C30 58.31(12)
C32 V1 C31 35.24(11)
C32 V1 C34 108.64(11)
C32 V1 C35 141.78(10)
C32 V1 C36 132.29(11)
C32 V1 C37 97.19(11)
C33 V1 C29 107.03(11)
C33 V1 C30 135.59(11)
C33 V1 C31 119.40(11)
C33 V1 C32 84.69(11)
C33 V1 C34 35.83(11)
C33 V1 C35 58.24(10)
C33 V1 C36 58.01(10)
C33 V1 C37 35.38(11)
C34 V1 C30 130.92(11)
C34 V1 C31 141.53(11)
C34 V1 C35 34.82(10)
C34 V1 C36 58.19(10)
C35 V1 C30 145.11(11)
C35 V1 C31 176.27(11)
C36 V1 C30 166.39(10)
C36 V1 C31 147.67(11)
C36 V1 C35 34.62(10)
C37 V1 C30 154.55(11)
C37 V1 C31 121.46(12)
C37 V1 C34 59.54(11)
C37 V1 C35 58.69(10)
C37 V1 C36 35.23(9)
C5 O1 V1 111.29(15)
C6 O2 V1 111.37(15)
C14 O3 Gd1 134.2(2)
C16 O4 Gd1 134.00(19)
C19 O5 Gd1 134.55(18)
C21 O6 Gd1 135.01(17)
C24 O7 Gd1 133.35(17)
C26 O8 Gd1 131.82(18)
C1 N1 Gd1 122.90(17)
C1 N1 C12 118.6(2)
C12 N1 Gd1 118.39(15)
C10 N2 Gd1 122.97(16)
C10 N2 C11 118.6(2)
C11 N2 Gd1 118.37(15)
N1 C1 H1 118.5
N1 C1 C2 123.0(2)
C2 C1 H1 118.5
C1 C2 H2 120.4
C3 C2 C1 119.2(2)
C3 C2 H2 120.4
C2 C3 H3 120.3
C2 C3 C4 119.5(2)
C4 C3 H3 120.3
C3 C4 C5 122.5(2)
C3 C4 C12 117.7(2)
C12 C4 C5 119.7(2)
O1 C5 C4 121.8(2)
O1 C5 C6 117.6(2)
C6 C5 C4 120.6(2)
O2 C6 C5 117.4(2)
O2 C6 C7 121.7(2)
C5 C6 C7 120.8(2)
C8 C7 C6 122.4(2)
C8 C7 C11 117.9(2)
C11 C7 C6 119.6(2)
C7 C8 H8 120.4
C9 C8 C7 119.1(2)
C9 C8 H8 120.4
C8 C9 H9 120.3
C8 C9 C10 119.4(2)
C10 C9 H9 120.3
N2 C10 C9 123.1(2)
N2 C10 H10 118.4
C9 C10 H10 118.4
N2 C11 C7 121.8(2)
N2 C11 C12 118.5(2)
C7 C11 C12 119.6(2)
N1 C12 C4 122.0(2)
N1 C12 C11 118.4(2)
C4 C12 C11 119.5(2)
F1 C13 F2 109.0(7)
F1 C13 F3 109.8(8)
F1 C13 C14 114.3(4)
F2 C13 F3 102.2(5)
F2 C13 C14 111.3(4)
F3 C13 C14 109.5(4)
F1A C13 C14 111.1(4)
F2A C13 C14 108.5(4)
F2A C13 F1A 104.5(6)
F3A C13 C14 116.3(4)
F3A C13 F1A 107.3(8)
F3A C13 F2A 108.5(8)
O3 C14 C13 114.0(3)
O3 C14 C15 128.1(3)
C15 C14 C13 117.8(3)
C14 C15 H15 119.6
C14 C15 C16 120.8(3)
C16 C15 H15 119.6
O4 C16 C15 127.8(3)
O4 C16 C17 113.7(3)
C15 C16 C17 118.5(3)
F4 C17 F5 101.5(4)
F4 C17 C16 111.7(3)
F5 C17 C16 113.4(3)
F6 C17 F4 106.0(5)
F6 C17 F5 111.4(5)
F6 C17 C16 112.2(3)
F4A C17 C16 112.0(6)
F4A C17 F6A 95.5(7)
F5A C17 C16 113.1(9)
F5A C17 F4A 112.8(11)
F5A C17 F6A 112.0(11)
F6A C17 C16 110.1(5)
F7 C18 F8 107.1(4)
F7 C18 F9 105.5(4)
F7 C18 C19 112.2(3)
F8 C18 C19 112.6(3)
F9 C18 F8 109.3(4)
F9 C18 C19 109.9(4)
O5 C19 C18 114.7(3)
O5 C19 C20 127.8(3)
C20 C19 C18 117.5(3)
C19 C20 H20 119.4
C21 C20 C19 121.1(3)
C21 C20 H20 119.4
O6 C21 C20 127.6(3)
O6 C21 C22 114.7(3)
C20 C21 C22 117.7(3)
F10 C22 F11 104.5(3)
F10 C22 C21 110.6(3)
F11 C22 C21 113.4(3)
F12 C22 F10 109.5(4)
F12 C22 F11 108.2(3)
F12 C22 C21 110.4(3)
F13 C23 F14 106.1(3)
F13 C23 F15 106.4(3)
F13 C23 C24 112.3(2)
F14 C23 C24 113.1(3)
F15 C23 F14 108.0(3)
F15 C23 C24 110.6(3)
O7 C24 C23 114.0(2)
O7 C24 C25 128.1(3)
C25 C24 C23 117.9(2)
C24 C25 H25 119.3
C24 C25 C26 121.4(2)
C26 C25 H25 119.3
O8 C26 C25 127.8(3)
O8 C26 C27 115.1(3)
C25 C26 C27 117.1(3)
F16 C27 F17 109.2(5)
F16 C27 F18 104.2(4)
F16 C27 C26 111.3(3)
F17 C27 C26 111.7(3)
F18 C27 F17 106.8(4)
F18 C27 C26 113.2(3)
F17A C27 C26 111.8(7)
F17A C27 F16A 112.2(8)
F17A C27 F18A 111.3(11)
F16A C27 C26 113.8(6)
F16A C27 F18A 95.0(10)
F18A C27 C26 111.7(10)
V1 C28 H28 119.4
C29 C28 V1 73.67(16)
C29 C28 H28 125.2
C29 C28 C32 109.5(3)
C32 C28 V1 73.47(16)
C32 C28 H28 125.2
C28 C29 V1 70.67(17)
C28 C29 C30 107.2(3)
C28 C29 C38 127.9(3)
C30 C29 V1 75.95(17)
C30 C29 C38 124.9(3)
C38 C29 V1 120.8(2)
C29 C30 V1 69.10(16)
C29 C30 C39 123.8(3)
C31 C30 V1 72.97(17)
C31 C30 C29 108.5(3)
C31 C30 C39 127.7(3)
C39 C30 V1 125.7(2)
C30 C31 V1 73.01(16)
C30 C31 C32 108.3(3)
C30 C31 C40 127.1(3)
C32 C31 V1 68.94(15)
C32 C31 C40 124.6(4)
C40 C31 V1 124.2(2)
C28 C32 V1 70.60(16)
C28 C32 C31 106.5(3)
C28 C32 C41 127.2(3)
C31 C32 V1 75.81(17)
C31 C32 C41 125.7(3)
C41 C32 V1 126.1(2)
V1 C33 H33 120.0
C34 C33 V1 73.34(16)
C34 C33 H33 125.3
C37 C33 V1 73.14(16)
C37 C33 H33 125.3
C37 C33 C34 109.5(3)
C33 C34 V1 70.83(15)
C33 C34 C42 126.0(3)
C35 C34 V1 74.50(16)
C35 C34 C33 106.9(3)
C35 C34 C42 126.4(3)
C42 C34 V1 127.6(2)
C34 C35 V1 70.67(15)
C34 C35 C36 108.0(2)
C34 C35 C43 127.3(3)
C36 C35 V1 72.11(15)
C36 C35 C43 124.7(3)
C43 C35 V1 123.53(19)
C35 C36 V1 73.27(15)
C35 C36 C37 109.0(2)
C35 C36 C44 125.9(3)
C37 C36 V1 70.63(15)
C37 C36 C44 125.1(3)
C44 C36 V1 123.92(19)
C33 C37 V1 71.48(17)
C33 C37 C36 106.6(3)
C33 C37 C45 127.7(3)
C36 C37 V1 74.14(15)
C36 C37 C45 125.7(3)
C45 C37 V1 121.4(2)
C29 C38 H38A 109.5
C29 C38 H38B 109.5
C29 C38 H38C 109.5
H38A C38 H38B 109.5
H38A C38 H38C 109.5
H38B C38 H38C 109.5
C30 C39 H39A 109.5
C30 C39 H39B 109.5
C30 C39 H39C 109.5
H39A C39 H39B 109.5
H39A C39 H39C 109.5
H39B C39 H39C 109.5
C31 C40 H40A 109.5
C31 C40 H40B 109.5
C31 C40 H40C 109.5
H40A C40 H40B 109.5
H40A C40 H40C 109.5
H40B C40 H40C 109.5
C32 C41 H41A 109.5
C32 C41 H41B 109.5
C32 C41 H41C 109.5
H41A C41 H41B 109.5
H41A C41 H41C 109.5
H41B C41 H41C 109.5
C34 C42 H42A 109.5
C34 C42 H42B 109.5
C34 C42 H42C 109.5
H42A C42 H42B 109.5
H42A C42 H42C 109.5
H42B C42 H42C 109.5
C35 C43 H43A 109.5
C35 C43 H43B 109.5
C35 C43 H43C 109.5
H43A C43 H43B 109.5
H43A C43 H43C 109.5
H43B C43 H43C 109.5
C36 C44 H44A 109.5
C36 C44 H44B 109.5
C36 C44 H44C 109.5
H44A C44 H44B 109.5
H44A C44 H44C 109.5
H44B C44 H44C 109.5
C37 C45 H45A 109.5
C37 C45 H45B 109.5
C37 C45 H45C 109.5
H45A C45 H45B 109.5
H45A C45 H45C 109.5
H45B C45 H45C 109.5

loop_
_geom_bond_atom_site_label_1
_geom_bond_atom_site_label_2
_geom_bond_distance
Gd1 O3 2.3686(19)
Gd1 O4 2.3551(18)
Gd1 O5 2.3847(18)
Gd1 O6 2.3585(19)
Gd1 O7 2.3668(17)
Gd1 O8 2.3895(18)
Gd1 N1 2.532(2)
Gd1 N2 2.527(2)
V1 O1 1.9869(18)
V1 O2 1.9862(18)
V1 C28 2.276(3)
V1 C29 2.315(3)
V1 C30 2.404(3)
V1 C31 2.403(3)
V1 C32 2.313(3)
V1 C33 2.299(3)
V1 C34 2.332(3)
V1 C35 2.381(3)
V1 C36 2.366(3)
V1 C37 2.320(3)
F1 C13 1.266(7)
F2 C13 1.307(6)
F3 C13 1.340(7)
F4 C17 1.312(5)
F5 C17 1.321(5)
F6 C17 1.283(6)
F7 C18 1.293(6)
F8 C18 1.331(4)
F9 C18 1.308(6)
F10 C22 1.319(4)
F11 C22 1.336(4)
F12 C22 1.281(4)
F13 C23 1.313(4)
F14 C23 1.325(4)
F15 C23 1.316(4)
F16 C27 1.308(5)
F17 C27 1.333(5)
F18 C27 1.317(4)
O1 C5 1.333(3)
O2 C6 1.333(3)
O3 C14 1.243(3)
O4 C16 1.248(3)
O5 C19 1.252(3)
O6 C21 1.253(3)
O7 C24 1.255(3)
O8 C26 1.252(3)
N1 C1 1.326(3)
N1 C12 1.360(3)
N2 C10 1.325(3)
N2 C11 1.364(3)
C1 H1 0.9500
C1 C2 1.402(4)
C2 H2 0.9500
C2 C3 1.369(4)
C3 H3 0.9500
C3 C4 1.408(3)
C4 C5 1.428(3)
C4 C12 1.415(3)
C5 C6 1.378(3)
C6 C7 1.423(3)
C7 C8 1.411(3)
C7 C11 1.417(3)
C8 H8 0.9500
C8 C9 1.370(4)
C9 H9 0.9500
C9 C10 1.400(4)
C10 H10 0.9500
C11 C12 1.436(3)
C13 C14 1.538(5)
C13 F1A 1.321(7)
C13 F2A 1.320(7)
C13 F3A 1.256(6)
C14 C15 1.385(4)
C15 H15 0.9500
C15 C16 1.393(5)
C16 C17 1.532(4)
C17 F4A 1.296(10)
C17 F5A 1.227(12)
C17 F6A 1.320(9)
C18 C19 1.544(4)
C19 C20 1.384(4)
C20 H20 0.9500
C20 C21 1.379(4)
C21 C22 1.531(4)
C23 C24 1.531(4)
C24 C25 1.386(4)
C25 H25 0.9500
C25 C26 1.388(4)
C26 C27 1.534(4)
C27 F17A 1.246(11)
C27 F16A 1.253(9)
C27 F18A 1.288(13)
C28 H28 0.9500
C28 C29 1.406(5)
C28 C32 1.416(4)
C29 C30 1.420(4)
C29 C38 1.506(5)
C30 C31 1.406(5)
C30 C39 1.497(5)
C31 C32 1.430(4)
C31 C40 1.488(5)
C32 C41 1.495(5)
C33 H33 0.9500
C33 C34 1.425(5)
C33 C37 1.404(4)
C34 C35 1.411(4)
C34 C42 1.505(4)
C35 C36 1.413(4)
C35 C43 1.492(4)
C36 C37 1.419(4)
C36 C44 1.497(4)
C37 C45 1.499(4)
C38 H38A 0.9800
C38 H38B 0.9800
C38 H38C 0.9800
C39 H39A 0.9800
C39 H39B 0.9800
C39 H39C 0.9800
C40 H40A 0.9800
C40 H40B 0.9800
C40 H40C 0.9800
C41 H41A 0.9800
C41 H41B 0.9800
C41 H41C 0.9800
C42 H42A 0.9800
C42 H42B 0.9800
C42 H42C 0.9800
C43 H43A 0.9800
C43 H43B 0.9800
C43 H43C 0.9800
C44 H44A 0.9800
C44 H44B 0.9800
C44 H44C 0.9800
C45 H45A 0.9800
C45 H45B 0.9800
C45 H45C 0.9800

loop_
_geom_torsion_atom_site_label_1
_geom_torsion_atom_site_label_2
_geom_torsion_atom_site_label_3
_geom_torsion_atom_site_label_4
_geom_torsion
Gd1 O3 C14 C13 -171.7(2)
Gd1 O3 C14 C15 8.0(5)
Gd1 O4 C16 C15 -16.5(5)
Gd1 O4 C16 C17 163.7(2)
Gd1 O5 C19 C18 -171.4(3)
Gd1 O5 C19 C20 8.4(5)
Gd1 O6 C21 C20 -16.5(5)
Gd1 O6 C21 C22 162.4(2)
Gd1 O7 C24 C23 166.04(18)
Gd1 O7 C24 C25 -12.5(4)
Gd1 O8 C26 C25 22.8(5)
Gd1 O8 C26 C27 -158.4(2)
Gd1 N1 C1 C2 174.8(2)
Gd1 N1 C12 C4 -175.64(16)
Gd1 N1 C12 C11 7.1(3)
Gd1 N2 C10 C9 -174.3(2)
Gd1 N2 C11 C7 174.20(16)
Gd1 N2 C11 C12 -7.8(3)
V1 O1 C5 C4 176.92(17)
V1 O1 C5 C6 -3.4(3)
V1 O2 C6 C5 4.2(3)
V1 O2 C6 C7 -178.58(18)
V1 C28 C29 C30 67.8(2)
V1 C28 C29 C38 -114.5(3)
V1 C28 C32 C31 -68.0(2)
V1 C28 C32 C41 121.1(3)
V1 C29 C30 C31 62.7(2)
V1 C29 C30 C39 -119.8(3)
V1 C30 C31 C32 60.2(2)
V1 C30 C31 C40 -120.4(3)
V1 C31 C32 C28 64.41(19)
V1 C31 C32 C41 -124.5(3)
V1 C33 C34 C35 -66.33(19)
V1 C33 C34 C42 123.1(3)
V1 C33 C37 C36 66.40(18)
V1 C33 C37 C45 -115.8(3)
V1 C34 C35 C36 -62.85(19)
V1 C34 C35 C43 117.9(3)
V1 C35 C36 C37 -62.00(18)
V1 C35 C36 C44 120.1(3)
V1 C36 C37 C33 -64.59(19)
V1 C36 C37 C45 117.5(3)
F1 C13 C14 O3 10.7(9)
F1 C13 C14 C15 -169.1(9)
F2 C13 C14 O3 134.7(6)
F2 C13 C14 C15 -45.0(7)
F3 C13 C14 O3 -113.0(5)
F3 C13 C14 C15 67.2(6)
F7 C18 C19 O5 -57.1(5)
F7 C18 C19 C20 123.1(4)
F8 C18 C19 O5 -178.1(4)
F8 C18 C19 C20 2.1(6)
F9 C18 C19 O5 59.9(5)
F9 C18 C19 C20 -119.9(4)
F13 C23 C24 O7 42.4(4)
F13 C23 C24 C25 -138.9(3)
F14 C23 C24 O7 162.4(3)
F14 C23 C24 C25 -18.9(4)
F15 C23 C24 O7 -76.3(3)
F15 C23 C24 C25 102.4(3)
O1 C5 C6 O2 -0.6(3)
O1 C5 C6 C7 -177.8(2)
O2 C6 C7 C8 -1.1(4)
O2 C6 C7 C11 -179.1(2)
O3 C14 C15 C16 4.8(6)
O4 C16 C17 F4 -59.0(5)
O4 C16 C17 F5 -173.0(4)
O4 C16 C17 F6 59.8(6)
O4 C16 C17 F4A 21.1(7)
O4 C16 C17 F5A -107.8(12)
O4 C16 C17 F6A 126.1(6)
O5 C19 C20 C21 2.3(5)
O6 C21 C22 F10 68.1(4)
O6 C21 C22 F11 -174.9(3)
O6 C21 C22 F12 -53.3(4)
O7 C24 C25 C26 -3.3(5)
O8 C26 C27 F16 -94.9(5)
O8 C26 C27 F17 142.7(4)
O8 C26 C27 F18 22.1(5)
O8 C26 C27 F17A 54.5(8)
O8 C26 C27 F16A -177.2(6)
O8 C26 C27 F18A -71.0(10)
N1 C1 C2 C3 1.0(4)
N2 C11 C12 N1 0.4(3)
N2 C11 C12 C4 -176.9(2)
C1 N1 C12 C4 0.5(3)
C1 N1 C12 C11 -176.7(2)
C1 C2 C3 C4 -0.2(4)
C2 C3 C4 C5 178.3(2)
C2 C3 C4 C12 -0.4(4)
C3 C4 C5 O1 0.7(4)
C3 C4 C5 C6 -178.9(2)
C3 C4 C12 N1 0.2(3)
C3 C4 C12 C11 177.4(2)
C4 C5 C6 O2 179.1(2)
C4 C5 C6 C7 1.9(3)
C5 C4 C12 N1 -178.5(2)
C5 C4 C12 C11 -1.3(3)
C5 C6 C7 C8 176.0(2)
C5 C6 C7 C11 -2.0(3)
C6 C7 C8 C9 -176.4(2)
C6 C7 C11 N2 178.4(2)
C6 C7 C11 C12 0.4(3)
C7 C8 C9 C10 -1.9(4)
C7 C11 C12 N1 178.5(2)
C7 C11 C12 C4 1.2(3)
C8 C7 C11 N2 0.4(3)
C8 C7 C11 C12 -177.7(2)
C8 C9 C10 N2 0.2(4)
C10 N2 C11 C7 -2.0(3)
C10 N2 C11 C12 176.0(2)
C11 N2 C10 C9 1.8(4)
C11 C7 C8 C9 1.6(4)
C12 N1 C1 C2 -1.2(4)
C12 C4 C5 O1 179.4(2)
C12 C4 C5 C6 -0.2(3)
C13 C14 C15 C16 -175.5(3)
C14 C15 C16 O4 -0.6(5)
C14 C15 C16 C17 179.3(3)
C15 C16 C17 F4 121.1(4)
C15 C16 C17 F5 7.1(5)
C15 C16 C17 F6 -120.1(6)
C15 C16 C17 F4A -158.8(7)
C15 C16 C17 F5A 72.3(12)
C15 C16 C17 F6A -53.8(7)
C18 C19 C20 C21 -177.9(3)
C19 C20 C21 O6 1.5(5)
C19 C20 C21 C22 -177.3(3)
C20 C21 C22 F10 -112.9(3)
C20 C21 C22 F11 4.1(4)
C20 C21 C22 F12 125.7(4)
C23 C24 C25 C26 178.2(3)
C24 C25 C26 O8 -2.3(5)
C24 C25 C26 C27 178.9(3)
C25 C26 C27 F16 84.1(5)
C25 C26 C27 F17 -38.3(5)
C25 C26 C27 F18 -158.9(3)
C25 C26 C27 F17A -126.6(7)
C25 C26 C27 F16A 1.8(7)
C25 C26 C27 F18A 108.0(10)
C28 C29 C30 V1 -64.25(19)
C28 C29 C30 C31 -1.5(3)
C28 C29 C30 C39 176.0(3)
C29 C28 C32 V1 65.4(2)
C29 C28 C32 C31 -2.6(3)
C29 C28 C32 C41 -173.5(3)
C29 C30 C31 V1 -60.3(2)
C29 C30 C31 C32 -0.1(3)
C29 C30 C31 C40 179.3(3)
C30 C31 C32 V1 -62.8(2)
C30 C31 C32 C28 1.6(3)
C30 C31 C32 C41 172.7(3)
C32 C28 C29 V1 -65.3(2)
C32 C28 C29 C30 2.6(3)
C32 C28 C29 C38 -179.8(3)
C33 C34 C35 V1 63.86(18)
C33 C34 C35 C36 1.0(3)
C33 C34 C35 C43 -178.2(3)
C34 C33 C37 V1 -64.8(2)
C34 C33 C37 C36 1.6(3)
C34 C33 C37 C45 179.4(3)
C34 C35 C36 V1 61.93(19)
C34 C35 C36 C37 -0.1(3)
C34 C35 C36 C44 -178.0(3)
C35 C36 C37 V1 63.67(19)
C35 C36 C37 C33 -0.9(3)
C35 C36 C37 C45 -178.8(3)
C37 C33 C34 V1 64.72(19)
C37 C33 C34 C35 -1.6(3)
C37 C33 C34 C42 -172.2(3)
C38 C29 C30 V1 118.0(3)
C38 C29 C30 C31 -179.3(3)
C38 C29 C30 C39 -1.8(5)
C39 C30 C31 V1 122.4(3)
C39 C30 C31 C32 -177.4(3)
C39 C30 C31 C40 1.9(5)
C40 C31 C32 V1 117.8(3)
C40 C31 C32 C28 -177.7(3)
C40 C31 C32 C41 -6.7(5)
C42 C34 C35 V1 -125.6(3)
C42 C34 C35 C36 171.5(3)
C42 C34 C35 C43 -7.7(5)
C43 C35 C36 V1 -118.8(3)
C43 C35 C36 C37 179.2(3)
C43 C35 C36 C44 1.3(4)
C44 C36 C37 V1 -118.4(3)
C44 C36 C37 C33 177.0(3)
C44 C36 C37 C45 -0.9(4)
F1A C13 C14 O3 -40.0(6)
F1A C13 C14 C15 140.2(6)
F2A C13 C14 O3 74.4(7)
F2A C13 C14 C15 -105.4(7)
F3A C13 C14 O3 -163.1(9)
F3A C13 C14 C15 17.2(10)
